data_4130056
loop_
_publ_author_name
'Zhai, Quan-Guo'
'Bu, Xianhui'
'Mao, Chengyu'
'Zhao, Xiang'
'Feng, Pingyun'

_publ_section_title
;
 Systematic and Dramatic Tuning on Gas Sorption Performance in
 Heterometallic Metal-Organic Frameworks.
;
_journal_issue 8
_journal_name_full 'Journal of the American Chemical Society'
_journal_page_first 2524
_journal_page_last 2527
_journal_paper_doi 10.1021/jacs.5b13491
_journal_volume 138
_journal_year 2016
_chemical_formula_sum 'C24 H16 In Mg2 N3 O16'
_chemical_formula_weight 765.84
_space_group_IT_number 218
_space_group_name_Hall 'P -4n 2 3'
_space_group_name_H-M_alt 'P -4 3 n'
_symmetry_cell_setting cubic
_symmetry_space_group_name_H-M 'P -4 3 n'
_atom_sites_solution_hydrogens geom
_atom_sites_solution_primary direct
_atom_sites_solution_secondary difmap
_audit_creation_method SHELXL-97
_cell_angle_alpha 90.00
_cell_angle_beta 90.00
_cell_angle_gamma 90.00
_cell_formula_units_Z 8
_cell_length_a 22.3051(5)
_cell_length_b 22.3051(5)
_cell_length_c 22.3051(5)
_cell_measurement_temperature 296(2)
_cell_volume 11097.2(4)
_computing_structure_refinement 'SHELXL-97 (Sheldrick, 1997)'
_computing_structure_solution 'SHELXS-97 (Sheldrick, 1990)'
_diffrn_ambient_temperature 296(2)
_diffrn_measured_fraction_theta_full 1.000
_diffrn_measured_fraction_theta_max 1.000
_diffrn_measurement_device_type 'BRUKER APEX II'
_diffrn_radiation_monochromator graphite
_diffrn_radiation_source 'fine-focus sealed tube'
_diffrn_radiation_type MoK\a
_diffrn_radiation_wavelength 0.71073
_diffrn_reflns_av_R_equivalents 0.0713
_diffrn_reflns_av_sigmaI/netI 0.0481
_diffrn_reflns_limit_h_max 24
_diffrn_reflns_limit_h_min -12
_diffrn_reflns_limit_k_max 12
_diffrn_reflns_limit_k_min -24
_diffrn_reflns_limit_l_max 24
_diffrn_reflns_limit_l_min -13
_diffrn_reflns_number 17674
_diffrn_reflns_theta_full 23.17
_diffrn_reflns_theta_max 23.17
_diffrn_reflns_theta_min 1.29
_exptl_absorpt_coefficient_mu 0.492
_exptl_crystal_colour orange
_exptl_crystal_density_diffrn 0.917
_exptl_crystal_density_method 'not measured'
_exptl_crystal_description cubic
_exptl_crystal_F_000 3056
_exptl_crystal_size_max 0.5
_exptl_crystal_size_mid 0.5
_exptl_crystal_size_min 0.5
_refine_diff_density_max 0.438
_refine_diff_density_min -0.288
_refine_diff_density_rms '0.051 --------------------------------------------'
_refine_ls_abs_structure_details 'Flack H D (1983), Acta Cryst. A39, 876-881'
_refine_ls_abs_structure_Flack 0.06(5)
_refine_ls_extinction_method none
_refine_ls_goodness_of_fit_ref 1.084
_refine_ls_hydrogen_treatment mixed
_refine_ls_matrix_type full
_refine_ls_number_parameters 139
_refine_ls_number_reflns 2624
_refine_ls_number_restraints 0
_refine_ls_restrained_S_all 1.084
_refine_ls_R_factor_all 0.0418
_refine_ls_R_factor_gt 0.0359
_refine_ls_shift/su_max 0.000
_refine_ls_shift/su_mean 0.000
_refine_ls_structure_factor_coef Fsqd
_refine_ls_weighting_details 'calc w=1/[\s^2^(Fo^2^)+(0.0446P)^2^+0.0000P] where P=(Fo^2^+2Fc^2^)/3'
_refine_ls_weighting_scheme calc
_refine_ls_wR_factor_gt 0.0877
_refine_ls_wR_factor_ref 0.0895
_reflns_number_gt 2341
_reflns_number_total 2624
_reflns_threshold_expression >2sigma(I)
_cod_data_source_file ja5b13491_si_002.cif
_cod_data_source_block CPM-200-In-Mg
_cod_depositor_comments
;
The following automatic conversions were performed:

data item '_symmetry_cell_setting' value 'Cubic' was changed to
'cubic' in accordance with the
/home/saulius/struct/COD-crude-data/automatic-downloads/DataCite-retrospective/ACS/depositions/lib/dictionaries/cif_core.dic
dictionary named 'cif_core.dic' version 2.4.2 last updated on
2011-04-26.

Automatic conversion script
Id: cif_fix_values 6909 2019-04-08 15:41:33Z antanas 
;
_cod_original_sg_symbol_H-M P-43n
_cod_database_code 4130056

loop_
_symmetry_equiv_pos_as_xyz
'x, y, z'
'-x, -y, z'
'-x, y, -z'
'x, -y, -z'
'z, x, y'
'z, -x, -y'
'-z, -x, y'
'-z, x, -y'
'y, z, x'
'-y, z, -x'
'y, -z, -x'
'-y, -z, x'
'y+1/2, x+1/2, z+1/2'
'-y+1/2, -x+1/2, z+1/2'
'y+1/2, -x+1/2, -z+1/2'
'-y+1/2, x+1/2, -z+1/2'
'x+1/2, z+1/2, y+1/2'
'-x+1/2, z+1/2, -y+1/2'
'-x+1/2, -z+1/2, y+1/2'
'x+1/2, -z+1/2, -y+1/2'
'z+1/2, y+1/2, x+1/2'
'z+1/2, -y+1/2, -x+1/2'
'-z+1/2, y+1/2, -x+1/2'
'-z+1/2, -y+1/2, x+1/2'

loop_
_atom_site_label
_atom_site_type_symbol
_atom_site_fract_x
_atom_site_fract_y
_atom_site_fract_z
_atom_site_U_iso_or_equiv
_atom_site_adp_type
_atom_site_occupancy
_atom_site_symmetry_multiplicity
_atom_site_calc_flag
_atom_site_refinement_flags
Mg1 Mg 0.17677(2) 0.24063(2) 0.69084(2) 0.01658(17) Uani 0.67 1 d P
In1 In 0.17677(2) 0.24063(2) 0.69084(2) 0.01658(17) Uani 0.33 1 d P
C1 C 0.33257(17) 0.2160(2) 0.45670(17) 0.0270(10) Uani 1 1 d .
C2 C 0.29916(16) 0.21589(18) 0.51022(16) 0.0250(10) Uani 1 1 d .
H2A H 0.2577 0.2198 0.5084 0.030 Uiso 1 1 calc R
C3 C 0.32650(17) 0.21016(19) 0.56518(17) 0.0265(10) Uani 1 1 d .
C4 C 0.38891(18) 0.2072(3) 0.56662(18) 0.0475(15) Uani 1 1 d .
H4A H 0.4085 0.2028 0.6032 0.057 Uiso 1 1 calc R
C5 C 0.42166(17) 0.2107(3) 0.51519(19) 0.0476(15) Uani 1 1 d .
C6 C 0.39375(17) 0.2123(2) 0.46057(18) 0.0380(13) Uani 1 1 d .
H6A H 0.4166 0.2109 0.4257 0.046 Uiso 1 1 calc R
C7 C 0.2925(2) 0.20881(19) 0.62296(17) 0.0279(10) Uani 1 1 d .
C8 C 0.30308(19) 0.22155(18) 0.39515(16) 0.0239(10) Uani 1 1 d .
O1 O 0.23806(14) 0.23806(14) 0.76194(14) 0.0299(12) Uani 1 3 d S
O2 O 0.10745(13) 0.23681(17) 0.62217(13) 0.0515(9) Uani 1 1 d .
O3 O 0.25019(10) 0.23938(12) 0.39344(11) 0.0254(7) Uani 1 1 d .
O4 O 0.33595(12) 0.20750(14) 0.35191(11) 0.0339(8) Uani 1 1 d .
O5 O 0.32253(12) 0.19417(14) 0.66920(11) 0.0413(8) Uani 1 1 d .
O6 O 0.23830(12) 0.22319(13) 0.62159(12) 0.0282(7) Uani 1 1 d .
N1 N 0.48647(15) 0.2065(2) 0.52248(15) 0.0597(14) Uani 1 1 d .

loop_
_atom_site_aniso_label
_atom_site_aniso_U_11
_atom_site_aniso_U_22
_atom_site_aniso_U_33
_atom_site_aniso_U_23
_atom_site_aniso_U_13
_atom_site_aniso_U_12
Mg1 0.0165(3) 0.0152(3) 0.0180(3) -0.0006(3) 0.0002(3) -0.0004(3)
In1 0.0165(3) 0.0152(3) 0.0180(3) -0.0006(3) 0.0002(3) -0.0004(3)
C1 0.016(2) 0.053(3) 0.013(2) 0.0006(19) 0.0005(17) 0.000(2)
C2 0.015(2) 0.048(3) 0.011(2) -0.0045(19) 0.0001(18) 0.000(2)
C3 0.013(2) 0.048(3) 0.019(2) 0.0072(19) 0.0013(18) -0.005(2)
C4 0.020(2) 0.111(5) 0.011(2) -0.004(2) -0.0029(19) 0.007(3)
C5 0.008(2) 0.116(5) 0.019(2) -0.005(3) -0.0019(19) 0.001(2)
C6 0.013(2) 0.083(4) 0.018(2) 0.008(2) 0.0029(18) 0.000(2)
C7 0.032(3) 0.040(3) 0.011(2) 0.000(2) 0.004(2) -0.004(2)
C8 0.031(3) 0.035(2) 0.006(2) 0.0053(18) -0.0007(19) -0.006(2)
O1 0.0299(12) 0.0299(12) 0.0299(12) -0.0174(15) -0.0174(15) 0.0174(15)
O2 0.0388(19) 0.078(2) 0.0377(19) -0.0202(19) 0.0132(15) -0.0021(19)
O3 0.0072(14) 0.0468(18) 0.0223(16) 0.0037(14) 0.0019(12) 0.0084(14)
O4 0.0283(16) 0.060(2) 0.0130(15) 0.0008(15) -0.0013(13) 0.0069(16)
O5 0.0298(16) 0.078(2) 0.0163(15) 0.0058(16) 0.0093(14) 0.0004(18)
O6 0.0139(15) 0.052(2) 0.0192(15) -0.0052(14) 0.0060(13) 0.0015(14)
N1 0.013(2) 0.149(4) 0.017(2) 0.015(2) 0.0069(14) -0.004(2)

loop_
_atom_type_symbol
_atom_type_description
_atom_type_scat_dispersion_real
_atom_type_scat_dispersion_imag
_atom_type_scat_source
C C 0.0033 0.0016 'International Tables Vol C Tables 4.2.6.8 and 6.1.1.4'
H H 0.0000 0.0000 'International Tables Vol C Tables 4.2.6.8 and 6.1.1.4'
N N 0.0061 0.0033 'International Tables Vol C Tables 4.2.6.8 and 6.1.1.4'
O O 0.0106 0.0060 'International Tables Vol C Tables 4.2.6.8 and 6.1.1.4'
Mg Mg 0.0486 0.0363 'International Tables Vol C Tables 4.2.6.8 and 6.1.1.4'
In In -0.7276 1.3100 'International Tables Vol C Tables 4.2.6.8 and 6.1.1.4'

loop_
_geom_angle_atom_site_label_1
_geom_angle_atom_site_label_2
_geom_angle_atom_site_label_3
_geom_angle
_geom_angle_site_symmetry_1
_geom_angle_site_symmetry_3
O5 Mg1 O1 90.77(14) 11_566 .
O5 Mg1 O3 91.40(12) 11_566 24
O1 Mg1 O3 90.87(12) . 24
O5 Mg1 O6 87.22(11) 11_566 .
O1 Mg1 O6 97.19(12) . .
O3 Mg1 O6 171.83(10) 24 .
O5 Mg1 O4 176.44(11) 11_566 19
O1 Mg1 O4 85.86(14) . 19
O3 Mg1 O4 89.79(11) 24 19
O6 Mg1 O4 92.06(12) . 19
O5 Mg1 O2 94.00(13) 11_566 .
O1 Mg1 O2 174.09(18) . .
O3 Mg1 O2 85.53(10) 24 .
O6 Mg1 O2 86.53(10) . .
O4 Mg1 O2 89.43(13) 19 .
O5 Mg1 Mg1 68.49(8) 11_566 11_566
O1 Mg1 Mg1 30.288(19) . 11_566
O3 Mg1 Mg1 71.89(7) 24 11_566
O6 Mg1 Mg1 114.89(7) . 11_566
O4 Mg1 Mg1 108.76(8) 19 11_566
O2 Mg1 Mg1 150.47(9) . 11_566
O5 Mg1 Mg1 106.89(9) 11_566 8_656
O1 Mg1 Mg1 30.288(19) . 8_656
O3 Mg1 Mg1 115.24(7) 24 8_656
O6 Mg1 Mg1 72.83(8) . 8_656
O4 Mg1 Mg1 69.59(8) 19 8_656
O2 Mg1 Mg1 149.46(10) . 8_656
Mg1 Mg1 Mg1 60.0 11_566 8_656
C6 C1 C2 118.3(4) . .
C6 C1 C8 119.4(3) . .
C2 C1 C8 122.3(3) . .
C3 C2 C1 121.4(3) . .
C2 C3 C4 117.9(3) . .
C2 C3 C7 123.1(3) . .
C4 C3 C7 119.0(4) . .
C5 C4 C3 120.9(4) . .
C4 C5 C6 120.5(4) . .
C4 C5 N1 115.7(4) . .
C6 C5 N1 123.5(4) . .
C5 C6 C1 120.7(4) . .
O6 C7 O5 126.4(4) . .
O6 C7 C3 117.6(4) . .
O5 C7 C3 116.0(4) . .
O3 C8 O4 127.7(3) . .
O3 C8 C1 117.5(3) . .
O4 C8 C1 114.8(3) . .
In1 O1 Mg1 0.00(2) 11_566 11_566
In1 O1 In1 119.42(4) 11_566 8_656
Mg1 O1 In1 119.42(4) 11_566 8_656
In1 O1 Mg1 119.42(4) 11_566 8_656
Mg1 O1 Mg1 119.42(4) 11_566 8_656
In1 O1 Mg1 0.00(4) 8_656 8_656
In1 O1 Mg1 119.42(4) 11_566 .
Mg1 O1 Mg1 119.42(4) 11_566 .
In1 O1 Mg1 119.42(4) 8_656 .
Mg1 O1 Mg1 119.42(4) 8_656 .
C8 O3 In1 133.5(2) . 22_455
C8 O3 Mg1 133.5(2) . 22_455
In1 O3 Mg1 0.00(3) 22_455 22_455
C8 O4 In1 135.8(2) . 18_545
C8 O4 Mg1 135.8(2) . 18_545
In1 O4 Mg1 0.00(4) 18_545 18_545
C7 O5 In1 139.5(3) . 8_656
C7 O5 Mg1 139.5(3) . 8_656
In1 O5 Mg1 0.00(4) 8_656 8_656
C7 O6 Mg1 131.3(3) . .
N1 N1 C5 114.6(4) 3_656 .

loop_
_geom_bond_atom_site_label_1
_geom_bond_atom_site_label_2
_geom_bond_distance
_geom_bond_site_symmetry_2
Mg1 O5 2.070(3) 11_566
Mg1 O1 2.0945(7) .
Mg1 O3 2.099(3) 24
Mg1 O6 2.103(3) .
Mg1 O4 2.117(3) 19
Mg1 O2 2.178(3) .
Mg1 Mg1 3.6173(9) 11_566
Mg1 Mg1 3.6173(9) 8_656
C1 C6 1.370(5) .
C1 C2 1.407(5) .
C1 C8 1.527(5) .
C2 C3 1.375(5) .
C3 C4 1.394(5) .
C3 C7 1.495(5) .
C4 C5 1.362(6) .
C5 C6 1.369(6) .
C5 N1 1.458(5) .
C7 O6 1.252(5) .
C7 O5 1.272(5) .
C8 O3 1.246(5) .
C8 O4 1.251(5) .
O1 In1 2.0945(7) 11_566
O1 Mg1 2.0945(7) 11_566
O1 In1 2.0945(7) 8_656
O1 Mg1 2.0945(7) 8_656
O3 In1 2.099(3) 22_455
O3 Mg1 2.099(3) 22_455
O4 In1 2.117(3) 18_545
O4 Mg1 2.117(3) 18_545
O5 In1 2.070(3) 8_656
O5 Mg1 2.070(3) 8_656
N1 N1 1.170(6) 3_656
